data_1559653
loop_
_publ_author_name
'Jornet-Moll\'a, Ver\'onica'
'Gim\'enez-Saiz, Carlos'
'Ca\~nadillas-Delgado, Laura'
'Yufit, Dmitry S.'
'Howard, Judith A. K.'
'Romero, Francisco M.'

_publ_section_title
;
 Interplay between spin crossover and proton migration along short strong
 hydrogen bonds.
;
_journal_issue 3
_journal_name_full 'Chemical science'
_journal_page_first 1038
_journal_page_last 1053
_journal_paper_doi 10.1039/d0sc04918b
_journal_volume 12
_journal_year 2020
_chemical_formula_moiety 'C22 H18 Fe N10 2+, C12 H9 N2 O6 1-, C6 H4 N O3 1-, 5(H2 O)'
_chemical_formula_sum 'C40 H41 Fe N13 O14'
_chemical_formula_weight 983.705
_space_group_crystal_system triclinic
_space_group_IT_number 2
_space_group_name_Hall '-P 1'
_space_group_name_H-M_alt 'P -1'
_atom_sites_solution_hydrogens mixed
_atom_sites_solution_primary difmap
_atom_sites_solution_secondary difmap
_audit_creation_method SHELXL-2017/1
_audit_update_record
;
2018-10-29 deposited with the CCDC.	2020-11-23 downloaded from the CCDC.
;
_cell_angle_alpha 64.7142(13)
_cell_angle_beta 71.0809(12)
_cell_angle_gamma 71.0628(12)
_cell_formula_units_Z 4
_cell_length_a 13.63358(18)
_cell_length_b 18.8075(2)
_cell_length_c 19.6686(2)
_cell_measurement_reflns_used 62124
_cell_measurement_temperature 120.00(14)
_cell_measurement_theta_max 27.5760
_cell_measurement_theta_min 2.3050
_cell_volume 4210.47(10)
_computing_cell_refinement
;
CrysAlisPro 1.171.38.43 (Rigaku OD, 2015)
;
_computing_data_collection
;
CrysAlisPro 1.171.38.43 (Rigaku OD, 2015)
;
_computing_data_reduction
;
CrysAlisPro 1.171.38.43 (Rigaku OD, 2015)
;
_computing_structure_refinement 'SHELXL-2017/1 (Sheldrick, 2017)'
_computing_structure_solution 'SHELXS-97 (Sheldrick, 1997)'
_diffrn_ambient_environment N~2~
_diffrn_ambient_temperature 120.00(14)
_diffrn_detector_area_resol_mean 16.0267
_diffrn_measured_fraction_theta_full 0.9994
_diffrn_measured_fraction_theta_max 0.9379
_diffrn_measurement_details
;
List of Runs (angles in degrees, time in seconds):

  # Type    Start    End  Width  t~exp~   \w     \q     \k     \f   Frames
#--------------------------------------------------------------------------
  1  \w    -41.00  52.00   0.75    7.50    --  -17.76  57.00   0.00  124
  2  \w    -20.00  26.50   0.75    7.50    --  -17.76 -99.00-120.00   62
  3  \w    -51.00  54.00   0.75    7.50    --  -17.76  77.00  90.00  140
  4  \w    -13.00  92.00   0.75    7.50    --   18.62  38.00 -90.00  140
  5  \w    -20.00  62.50   0.75    7.50    --   18.62 -99.00-180.00  110
  6  \w    -52.00  41.00   0.75    7.50    --   18.62 -57.00-120.00  124
  7  \w    -14.00  91.00   0.75    7.50    --   18.62  77.00 120.00  140
  8  \w    -14.00  91.00   0.75    7.50    --   18.62  77.00   0.00  140
  9  \w    -20.00  62.50   0.75    7.50    --   18.62 -99.00   0.00  110
 10  \w    -49.00  56.00   0.75    7.50    --  -17.76  38.00-120.00  140
 11  \w    -91.00  14.00   0.75    7.50    --  -17.76 -38.00   0.00  140
 12  \w    -97.00 -35.50   0.75    7.50    --  -17.76-178.00 -90.00   82
 13  \w    -97.00 -35.50   0.75    7.50    --  -17.76-178.00 120.00   82
 14  \w    -20.00  62.50   0.75    7.50    --   18.62 -99.00  60.00  110
 15  \w    -27.00  60.00   0.75    7.50    --   18.62 -93.00-129.00  116
 16  \w    -55.00  50.00   0.75    7.50    --   18.62 -38.00 120.00  140
 17  \w    -91.00  14.00   0.75    7.50    --  -17.76 -38.00 150.00  140
 18  \w   -100.00 -34.00   0.75    7.50    --  -17.76 178.00 150.00   88
 19  \w    -91.00  14.00   0.75    7.50    --  -17.76 -38.00-120.00  140
 20  \w    -56.00  94.00   0.75    7.50    --   18.62   0.00-120.00  200
 21  \w    -56.00  94.00   0.75    7.50    --   18.62   0.00-150.00  200
 22  \w    -56.00  94.00   0.75    7.50    --   18.62   0.00-180.00  200
;
_diffrn_measurement_device 'four-circle diffractometer'
_diffrn_measurement_device_type
;
SuperNova, Single source at offset, Sapphire3
;
_diffrn_measurement_method '\w scans'
_diffrn_orient_matrix_type
;
CrysAlisPro convention (1999,Acta A55,543-557)
;
_diffrn_orient_matrix_UB_11 -0.0287072000
_diffrn_orient_matrix_UB_12 0.0406253000
_diffrn_orient_matrix_UB_13 -0.0103461000
_diffrn_orient_matrix_UB_21 -0.0359593000
_diffrn_orient_matrix_UB_22 -0.0096436000
_diffrn_orient_matrix_UB_23 0.0362999000
_diffrn_orient_matrix_UB_31 0.0325223000
_diffrn_orient_matrix_UB_32 0.0090936000
_diffrn_orient_matrix_UB_33 0.0156408000
_diffrn_radiation_monochromator mirror
_diffrn_radiation_type MoK\a
_diffrn_radiation_wavelength 0.71073
_diffrn_reflns_av_R_equivalents 0.1053
_diffrn_reflns_av_unetI/netI 0.0756
_diffrn_reflns_Laue_measured_fraction_full 0.999
_diffrn_reflns_Laue_measured_fraction_max 0.938
_diffrn_reflns_limit_h_max 17
_diffrn_reflns_limit_h_min -17
_diffrn_reflns_limit_k_max 24
_diffrn_reflns_limit_k_min -24
_diffrn_reflns_limit_l_max 25
_diffrn_reflns_limit_l_min -25
_diffrn_reflns_number 162864
_diffrn_reflns_point_group_measured_fraction_full 0.999
_diffrn_reflns_point_group_measured_fraction_max 0.938
_diffrn_reflns_theta_full 25.242
_diffrn_reflns_theta_max 27.7456
_diffrn_reflns_theta_min 2.2224
_diffrn_source 'micro-focus sealed X-ray tube'
_exptl_absorpt_coefficient_mu 0.445
_exptl_absorpt_correction_T_max 0.943
_exptl_absorpt_correction_T_min 0.894
_exptl_absorpt_correction_type multi-scan
_exptl_absorpt_process_details
;
CrysAlisPro 1.171.38.46 (Rigaku Oxford Diffraction, 2015)
Empirical absorption correction using spherical harmonics,
 implemented in SCALE3 ABSPACK scaling algorithm.
;
_exptl_crystal_colour dark-red
_exptl_crystal_density_diffrn 1.552
_exptl_crystal_description cube
_exptl_crystal_F_000 2040.000
_exptl_crystal_preparation 'Magnetic properties'
_exptl_crystal_recrystallization_method 'Re-crystallisation from solvent: Methanol/water'
_exptl_crystal_size_max 0.360
_exptl_crystal_size_mid 0.226
_exptl_crystal_size_min 0.166
_refine_diff_density_max 0.423
_refine_diff_density_min -1.023
_refine_diff_density_rms 0.066
_refine_ls_extinction_method none
_refine_ls_goodness_of_fit_ref 1.045
_refine_ls_hydrogen_treatment hetero
_refine_ls_matrix_type full
_refine_ls_number_parameters 1315
_refine_ls_number_reflns 18600
_refine_ls_number_restraints 0
_refine_ls_restrained_S_all 1.045
_refine_ls_R_factor_all 0.0473
_refine_ls_R_factor_gt 0.0384
_refine_ls_shift/su_max 0.002
_refine_ls_shift/su_mean 0.000
_refine_ls_structure_factor_coef Fsqd
_refine_ls_weighting_details 'w=1/[\s^2^(Fo^2^)+(0.0511P)^2^+1.7476P] where P=(Fo^2^+2Fc^2^)/3'
_refine_ls_weighting_scheme calc
_refine_ls_wR_factor_gt 0.1026
_refine_ls_wR_factor_ref 0.1125
_reflns_Friedel_coverage 0.000
_reflns_number_gt 15687
_reflns_number_total 18600
_reflns_threshold_expression 'I > 2\s(I)'
_cod_data_source_file d0sc04918b2.cif
_cod_data_source_block Fe_bpp_Noxid_NHoxid_120K
_cod_depositor_comments
;Adding full bibliography for 1559642--1559653.cif.

 Adding full bibliography for 1559642--1559653.cif.
;
_cod_original_cell_volume 4210.47(11)
_cod_database_code 1559653
_shelx_shelxl_version_number 2017/1
_shelx_space_group_comment
;
The symmetry employed for this shelxl refinement is uniquely defined
by the following loop, which should always be used as a source of
symmetry information in preference to the above space-group names.
They are only intended as comments.
;

loop_
_space_group_symop_operation_xyz
'x, y, z'
'-x, -y, -z'

loop_
_atom_site_label
_atom_site_type_symbol
_atom_site_fract_x
_atom_site_fract_y
_atom_site_fract_z
_atom_site_U_iso_or_equiv
_atom_site_adp_type
_atom_site_occupancy
_atom_site_site_symmetry_order
_atom_site_calc_flag
_atom_site_refinement_flags_posn
_atom_site_refinement_flags_adp
_atom_site_refinement_flags_occupancy
_atom_site_disorder_assembly
_atom_site_disorder_group
Fe1A Fe 0.88436(2) 0.73167(2) 0.34435(2) 0.01302(6) Uani 1 1 d . . . . .
N1A N 0.88690(10) 0.91308(8) 0.21631(8) 0.0193(3) Uani 1 1 d . . . . .
H41A H 0.8784(15) 0.8975(12) 0.1817(11) 0.029 Uiso 1 1 d . U . . .
N2A N 0.88947(10) 0.85731(7) 0.28719(7) 0.0170(3) Uani 1 1 d . . . . .
N3A N 0.88890(9) 0.77039(7) 0.43019(7) 0.0156(3) Uani 1 1 d . . . . .
N4A N 0.87754(10) 0.62715(7) 0.45103(7) 0.0176(3) Uani 1 1 d . . . . .
N5A N 0.87320(10) 0.54923(8) 0.47482(8) 0.0213(3) Uani 1 1 d . . . . .
H42A H 0.8713(16) 0.5295(12) 0.4410(11) 0.032 Uiso 1 1 d . U . . .
N6A N 0.62534(10) 0.81075(8) 0.37696(8) 0.0179(3) Uani 1 1 d . . . . .
H43A H 0.6262(15) 0.8294(12) 0.4079(11) 0.027 Uiso 1 1 d . U . . .
N7A N 0.71297(10) 0.76111(7) 0.35267(7) 0.0153(3) Uani 1 1 d . . . . .
N8A N 0.86321(9) 0.67560(7) 0.27849(7) 0.0136(2) Uani 1 1 d . . . . .
N9A N 1.04425(10) 0.67702(7) 0.29460(7) 0.0153(3) Uani 1 1 d . . . . .
N10A N 1.14628(10) 0.67123(8) 0.29240(8) 0.0179(3) Uani 1 1 d . . . . .
H44A H 1.1592(14) 0.6970(12) 0.3170(11) 0.027 Uiso 1 1 d . U . . .
C1A C 0.88811(12) 0.98560(9) 0.21317(10) 0.0227(3) Uani 1 1 d . . . . .
H1A H 0.886054 1.032900 0.170125 0.027 Uiso 1 1 calc R U . . .
C2A C 0.89293(12) 0.97734(9) 0.28495(10) 0.0219(3) Uani 1 1 d . . . . .
H2A H 0.895741 1.016922 0.300304 0.026 Uiso 1 1 calc R U . . .
C3A C 0.89266(11) 0.89579(9) 0.33009(9) 0.0167(3) Uani 1 1 d . . . . .
C4A C 0.88950(11) 0.84790(9) 0.41204(9) 0.0167(3) Uani 1 1 d . . . . .
C5A C 0.88276(12) 0.87753(10) 0.46753(10) 0.0205(3) Uani 1 1 d . . . . .
H5A H 0.883393 0.931162 0.454237 0.025 Uiso 1 1 calc R U . . .
C6A C 0.87504(12) 0.82444(10) 0.54362(10) 0.0224(3) Uani 1 1 d . . . . .
H6A H 0.870751 0.842441 0.582010 0.027 Uiso 1 1 calc R U . . .
C7A C 0.87374(12) 0.74473(10) 0.56232(9) 0.0221(3) Uani 1 1 d . . . . .
H7A H 0.868077 0.709003 0.613089 0.027 Uiso 1 1 calc R U . . .
C8A C 0.88103(11) 0.71933(9) 0.50387(9) 0.0177(3) Uani 1 1 d . . . . .
C9A C 0.87793(11) 0.63801(9) 0.51386(9) 0.0185(3) Uani 1 1 d . . . . .
C10A C 0.87416(12) 0.56606(10) 0.57841(10) 0.0246(4) Uani 1 1 d . . . . .
H10A H 0.873639 0.557604 0.628680 0.030 Uiso 1 1 calc R U . . .
C11A C 0.87142(13) 0.51111(10) 0.55071(10) 0.0260(4) Uani 1 1 d . . . . .
H11A H 0.868809 0.457319 0.579172 0.031 Uiso 1 1 calc R U . . .
C12A C 0.54231(12) 0.81706(9) 0.35052(9) 0.0213(3) Uani 1 1 d . . . . .
H12A H 0.474263 0.847985 0.360167 0.026 Uiso 1 1 calc R U . . .
C13A C 0.57615(12) 0.76965(9) 0.30675(9) 0.0194(3) Uani 1 1 d . . . . .
H13A H 0.536659 0.761706 0.280909 0.023 Uiso 1 1 calc R U . . .
C14A C 0.68336(11) 0.73581(9) 0.30955(8) 0.0147(3) Uani 1 1 d . . . . .
C15A C 0.76446(11) 0.68109(9) 0.27419(8) 0.0145(3) Uani 1 1 d . . . . .
C16A C 0.74518(12) 0.63725(9) 0.23973(9) 0.0179(3) Uani 1 1 d . . . . .
H16A H 0.676434 0.640610 0.237937 0.022 Uiso 1 1 calc R U . . .
C17A C 0.83160(12) 0.58841(9) 0.20815(9) 0.0187(3) Uani 1 1 d . . . . .
H17A H 0.821034 0.558698 0.184582 0.022 Uiso 1 1 calc R U . . .
C18A C 0.93401(12) 0.58374(9) 0.21163(9) 0.0168(3) Uani 1 1 d . . . . .
H18A H 0.992397 0.551549 0.190240 0.020 Uiso 1 1 calc R U . . .
C19A C 0.94672(11) 0.62836(8) 0.24785(8) 0.0143(3) Uani 1 1 d . . . . .
C20A C 1.04827(11) 0.63124(9) 0.25650(8) 0.0148(3) Uani 1 1 d . . . . .
C21A C 1.15337(12) 0.59563(9) 0.23039(9) 0.0182(3) Uani 1 1 d . . . . .
H21A H 1.177255 0.561140 0.202985 0.022 Uiso 1 1 calc R U . . .
C22A C 1.21345(12) 0.62314(9) 0.25439(9) 0.0205(3) Uani 1 1 d . . . . .
H22A H 1.287182 0.610726 0.245881 0.025 Uiso 1 1 calc R U . . .
Fe1B Fe 0.62292(2) 0.27431(2) 0.15326(2) 0.01163(6) Uani 1 1 d . . . . .
N1B N 0.62150(10) 0.10645(8) 0.28626(7) 0.0166(3) Uani 1 1 d . . . . .
H41B H 0.6311(14) 0.1226(11) 0.3214(11) 0.025 Uiso 1 1 d . U . . .
N2B N 0.61639(9) 0.15886(7) 0.21427(7) 0.0149(3) Uani 1 1 d . . . . .
N3B N 0.61508(9) 0.23965(7) 0.07602(7) 0.0151(3) Uani 1 1 d . . . . .
N4B N 0.62716(9) 0.37510(7) 0.06188(7) 0.0157(3) Uani 1 1 d . . . . .
N5B N 0.63152(10) 0.45171(7) 0.04508(8) 0.0182(3) Uani 1 1 d . . . . .
H42B H 0.6315(15) 0.4692(11) 0.0816(11) 0.027 Uiso 1 1 d . U . . .
N6B N 0.86293(10) 0.19524(7) 0.11290(8) 0.0169(3) Uani 1 1 d . . . . .
H43B H 0.8590(15) 0.1804(11) 0.0778(11) 0.025 Uiso 1 1 d . U . . .
N7B N 0.77976(10) 0.24334(7) 0.14270(7) 0.0147(3) Uani 1 1 d . . . . .
N8B N 0.63863(9) 0.31901(7) 0.22056(7) 0.0132(2) Uani 1 1 d . . . . .
N9B N 0.47136(9) 0.31793(7) 0.19562(7) 0.0142(2) Uani 1 1 d . . . . .
N10B N 0.37355(10) 0.31988(8) 0.19183(8) 0.0169(3) Uani 1 1 d . . . . .
H44B H 0.3659(14) 0.2914(11) 0.1666(11) 0.025 Uiso 1 1 d . U . . .
C1B C 0.62062(12) 0.03198(9) 0.29336(9) 0.0207(3) Uani 1 1 d . . . . .
H1B H 0.624099 -0.013871 0.337730 0.025 Uiso 1 1 calc R U . . .
C2B C 0.61370(12) 0.03560(9) 0.22387(9) 0.0190(3) Uani 1 1 d . . . . .
H2B H 0.610859 -0.006190 0.211618 0.023 Uiso 1 1 calc R U . . .
C3B C 0.61186(11) 0.11617(9) 0.17545(9) 0.0162(3) Uani 1 1 d . . . . .
C4B C 0.61194(11) 0.16239(9) 0.09415(9) 0.0156(3) Uani 1 1 d . . . . .
C5B C 0.61413(12) 0.13477(10) 0.03841(9) 0.0191(3) Uani 1 1 d . . . . .
H5B H 0.613088 0.081325 0.051198 0.023 Uiso 1 1 calc R U . . .
C6B C 0.61792(12) 0.18890(10) -0.03694(9) 0.0210(3) Uani 1 1 d . . . . .
H6B H 0.618514 0.171841 -0.075055 0.025 Uiso 1 1 calc R U . . .
C7B C 0.62083(12) 0.26857(10) -0.05568(9) 0.0205(3) Uani 1 1 d . . . . .
H7B H 0.623346 0.305089 -0.105997 0.025 Uiso 1 1 calc R U . . .
C8B C 0.61989(11) 0.29220(9) 0.00247(9) 0.0162(3) Uani 1 1 d . . . . .
C9B C 0.62511(11) 0.37131(9) -0.00411(9) 0.0170(3) Uani 1 1 d . . . . .
C10B C 0.62859(12) 0.44675(10) -0.06402(9) 0.0225(3) Uani 1 1 d . . . . .
H10B H 0.628501 0.460319 -0.115350 0.027 Uiso 1 1 calc R U . . .
C11B C 0.63213(12) 0.49580(9) -0.02989(10) 0.0231(4) Uani 1 1 d . . . . .
H11B H 0.634528 0.550031 -0.054272 0.028 Uiso 1 1 calc R U . . .
C12B C 0.94990(12) 0.18421(9) 0.13746(9) 0.0207(3) Uani 1 1 d . . . . .
H12B H 1.016603 0.153408 0.124093 0.025 Uiso 1 1 calc R U . . .
C13B C 0.92342(12) 0.22615(9) 0.18559(9) 0.0188(3) Uani 1 1 d . . . . .
H13B H 0.967106 0.229513 0.211422 0.023 Uiso 1 1 calc R U . . .
C14B C 0.81639(11) 0.26260(9) 0.18710(8) 0.0150(3) Uani 1 1 d . . . . .
C15B C 0.73685(11) 0.31357(9) 0.22667(8) 0.0146(3) Uani 1 1 d . . . . .
C16B C 0.75342(12) 0.35527(9) 0.26421(9) 0.0177(3) Uani 1 1 d . . . . .
H16B H 0.821535 0.351792 0.267352 0.021 Uiso 1 1 calc R U . . .
C17B C 0.66571(12) 0.40226(9) 0.29691(9) 0.0188(3) Uani 1 1 d . . . . .
H17B H 0.674779 0.430614 0.322471 0.023 Uiso 1 1 calc R U . . .
C18B C 0.56401(12) 0.40714(9) 0.29160(9) 0.0172(3) Uani 1 1 d . . . . .
H18B H 0.504791 0.438214 0.313661 0.021 Uiso 1 1 calc R U . . .
C19B C 0.55331(11) 0.36459(8) 0.25268(8) 0.0144(3) Uani 1 1 d . . . . .
C20B C 0.45630(11) 0.36126(8) 0.23904(8) 0.0144(3) Uani 1 1 d . . . . .
C21B C 0.34804(12) 0.39143(9) 0.26292(9) 0.0194(3) Uani 1 1 d . . . . .
H21B H 0.316689 0.423345 0.292968 0.023 Uiso 1 1 calc R U . . .
C22B C 0.29842(12) 0.36310(9) 0.23180(9) 0.0203(3) Uani 1 1 d . . . . .
H22B H 0.225458 0.372275 0.237445 0.024 Uiso 1 1 calc R U . . .
O1A O 0.08031(9) 0.69149(7) 1.06469(6) 0.0221(2) Uani 1 1 d . . . . .
O2A O -0.08639(9) 0.75816(7) 1.05086(7) 0.0241(3) Uani 1 1 d . . . . .
O3A O 0.01998(10) 0.53482(7) 0.86384(7) 0.0286(3) Uani 1 1 d . . . . .
N11A N 0.01292(11) 0.57208(8) 0.90885(7) 0.0204(3) Uani 1 1 d . . . . .
C23A C -0.00531(12) 0.70595(9) 1.04239(9) 0.0181(3) Uani 1 1 d . . . . .
C24A C -0.00020(12) 0.65423(9) 1.00001(9) 0.0175(3) Uani 1 1 d . . . . .
C25A C 0.09384(12) 0.60265(9) 0.98025(9) 0.0195(3) Uani 1 1 d . . . . .
H25A H 0.153136 0.595238 0.998079 0.023 Uiso 1 1 calc R U . . .
C26A C -0.08866(13) 0.66079(9) 0.97562(9) 0.0208(3) Uani 1 1 d . . . . .
H26A H -0.153225 0.693326 0.989885 0.025 Uiso 1 1 calc R U . . .
C27A C -0.08100(13) 0.61929(10) 0.93044(10) 0.0232(3) Uani 1 1 d . . . . .
H27A H -0.140618 0.623618 0.914561 0.028 Uiso 1 1 calc R U . . .
C28A C 0.09946(13) 0.56247(9) 0.93431(9) 0.0213(3) Uani 1 1 d . . . . .
H28A H 0.162893 0.528558 0.920627 0.026 Uiso 1 1 calc R U . . .
O4A O 0.38209(9) 0.11955(7) 0.51859(6) 0.0226(2) Uani 1 1 d . . . . .
O5A O 0.41393(10) 0.20870(7) 0.39723(7) 0.0279(3) Uani 1 1 d . . . . .
H1OA H 0.4242(17) 0.2521(13) 0.4212(12) 0.042 Uiso 1 1 d . U . . .
O6A O 0.33278(9) -0.05305(7) 0.32220(6) 0.0210(2) Uani 1 1 d . . . . .
N12A N 0.34594(10) -0.00671(8) 0.35140(7) 0.0170(3) Uani 1 1 d . . . . .
C29A C 0.39170(12) 0.14205(9) 0.44799(9) 0.0189(3) Uani 1 1 d . . . . .
C30A C 0.37635(11) 0.08930(9) 0.41424(9) 0.0170(3) Uani 1 1 d . . . . .
C31A C 0.37278(12) 0.00896(9) 0.45757(9) 0.0181(3) Uani 1 1 d . . . . .
H31A H 0.380062 -0.012988 0.508402 0.022 Uiso 1 1 calc R U . . .
C32A C 0.36341(12) 0.11997(9) 0.33861(9) 0.0189(3) Uani 1 1 d . . . . .
H32A H 0.365566 0.173505 0.308336 0.023 Uiso 1 1 calc R U . . .
C33A C 0.34754(12) 0.07195(9) 0.30850(9) 0.0186(3) Uani 1 1 d . . . . .
H33A H 0.337800 0.093419 0.258313 0.022 Uiso 1 1 calc R U . . .
C34A C 0.35847(12) -0.03823(9) 0.42540(9) 0.0190(3) Uani 1 1 d . . . . .
H34A H 0.357360 -0.092157 0.454485 0.023 Uiso 1 1 calc R U . . .
O7A O 0.15771(10) 0.66118(7) 0.45990(7) 0.0252(3) Uani 1 1 d . . . . .
O8A O 0.18334(9) 0.76600(7) 0.35026(6) 0.0224(2) Uani 1 1 d . . . . .
O9A O 0.10914(9) 0.92761(7) 0.58898(7) 0.0223(2) Uani 1 1 d . . . . .
N13A N 0.11787(10) 0.88275(8) 0.54963(7) 0.0178(3) Uani 1 1 d . . . . .
C35A C 0.16316(12) 0.73316(9) 0.42313(9) 0.0182(3) Uani 1 1 d . . . . .
C36A C 0.14617(11) 0.78628(9) 0.46803(9) 0.0169(3) Uani 1 1 d . . . . .
C37A C 0.14234(12) 0.86863(9) 0.43107(9) 0.0194(3) Uani 1 1 d . . . . .
H37A H 0.150052 0.891800 0.377866 0.023 Uiso 1 1 calc R U . . .
C38A C 0.13414(12) 0.75443(9) 0.54740(9) 0.0203(3) Uani 1 1 d . . . . .
H38A H 0.135607 0.699746 0.573822 0.024 Uiso 1 1 calc R U . . .
C39A C 0.12006(13) 0.80291(9) 0.58739(9) 0.0210(3) Uani 1 1 d . . . . .
H39A H 0.111978 0.780864 0.640639 0.025 Uiso 1 1 calc R U . . .
C40A C 0.12731(12) 0.91593(9) 0.47238(9) 0.0198(3) Uani 1 1 d . . . . .
H40A H 0.123596 0.971007 0.447147 0.024 Uiso 1 1 calc R U . . .
O1B O 0.42316(9) 0.30650(7) 0.44324(7) 0.0243(3) Uani 1 1 d . . . . .
O2B O 0.58907(9) 0.24102(7) 0.46007(7) 0.0262(3) Uani 1 1 d . . . . .
O3B O 0.47827(11) 0.47112(7) 0.63934(7) 0.0298(3) Uani 1 1 d . . . . .
N11B N 0.48626(11) 0.43260(8) 0.59512(8) 0.0214(3) Uani 1 1 d . . . . .
C23B C 0.50715(13) 0.29351(9) 0.46629(9) 0.0194(3) Uani 1 1 d . . . . .
C24B C 0.50094(12) 0.34716(9) 0.50676(9) 0.0183(3) Uani 1 1 d . . . . .
C25B C 0.40653(12) 0.39915(9) 0.52536(9) 0.0199(3) Uani 1 1 d . . . . .
H25B H 0.347501 0.405661 0.507671 0.024 Uiso 1 1 calc R U . . .
C26B C 0.58879(13) 0.34177(10) 0.53102(9) 0.0216(3) Uani 1 1 d . . . . .
H26B H 0.653497 0.308871 0.517602 0.026 Uiso 1 1 calc R U . . .
C27B C 0.58044(13) 0.38498(10) 0.57490(10) 0.0233(3) Uani 1 1 d . . . . .
H27B H 0.639679 0.381479 0.590740 0.028 Uiso 1 1 calc R U . . .
C28B C 0.40028(13) 0.44101(9) 0.56990(9) 0.0212(3) Uani 1 1 d . . . . .
H28B H 0.336698 0.475253 0.582765 0.025 Uiso 1 1 calc R U . . .
O4B O 0.12333(9) 0.87587(7) 0.98740(6) 0.0229(2) Uani 1 1 d . . . . .
O5B O 0.09637(10) 0.78818(7) 1.10949(7) 0.0265(3) Uani 1 1 d . . . . .
H1OB H 0.0837(17) 0.7436(13) 1.0854(12) 0.040 Uiso 1 1 d . U . . .
O6B O 0.16449(9) 1.06289(7) 1.17298(7) 0.0218(2) Uani 1 1 d . . . . .
N12B N 0.15602(10) 1.01324(8) 1.14582(8) 0.0174(3) Uani 1 1 d . . . . .
C29B C 0.11601(12) 0.85491(9) 1.05721(9) 0.0187(3) Uani 1 1 d . . . . .
C30B C 0.13098(12) 0.91043(9) 1.08807(9) 0.0177(3) Uani 1 1 d . . . . .
C31B C 0.13236(12) 0.99058(9) 1.04230(9) 0.0190(3) Uani 1 1 d . . . . .
H31B H 0.124826 1.010232 0.991700 0.023 Uiso 1 1 calc R U . . .
C32B C 0.14439(12) 0.88320(9) 1.16311(9) 0.0192(3) Uani 1 1 d . . . . .
H32B H 0.144263 0.829731 1.194827 0.023 Uiso 1 1 calc R U . . .
C33B C 0.15778(12) 0.93452(9) 1.19067(9) 0.0190(3) Uani 1 1 d . . . . .
H33B H 0.168150 0.915227 1.240497 0.023 Uiso 1 1 calc R U . . .
C34B C 0.14485(12) 1.04099(9) 1.07162(9) 0.0183(3) Uani 1 1 d . . . . .
H34B H 0.145688 1.094540 1.040572 0.022 Uiso 1 1 calc R U . . .
O7B O 0.34097(10) 0.33116(7) 1.03042(7) 0.0247(3) Uani 1 1 d . . . . .
O8B O 0.33096(9) 0.22445(7) 1.13992(6) 0.0223(2) Uani 1 1 d . . . . .
O9B O 0.37932(9) 0.06364(7) 0.90577(7) 0.0226(2) Uani 1 1 d . . . . .
N13B N 0.37396(10) 0.10874(8) 0.94396(7) 0.0179(3) Uani 1 1 d . . . . .
C35B C 0.34127(12) 0.25821(9) 1.06746(9) 0.0180(3) Uani 1 1 d . . . . .
C36B C 0.35407(11) 0.20510(9) 1.02361(9) 0.0166(3) Uani 1 1 d . . . . .
C37B C 0.36429(12) 0.12219(9) 1.06037(9) 0.0186(3) Uani 1 1 d . . . . .
H37B H 0.363624 0.098612 1.112760 0.022 Uiso 1 1 calc R U . . .
C38B C 0.35550(12) 0.23774(9) 0.94556(9) 0.0202(3) Uani 1 1 d . . . . .
H38B H 0.349781 0.292905 0.919328 0.024 Uiso 1 1 calc R U . . .
C39B C 0.36532(12) 0.18928(9) 0.90652(9) 0.0204(3) Uani 1 1 d . . . . .
H39B H 0.366029 0.211881 0.854121 0.024 Uiso 1 1 calc R U . . .
C40B C 0.37535(12) 0.07479(9) 1.01995(9) 0.0186(3) Uani 1 1 d . . . . .
H40B H 0.383811 0.019276 1.044820 0.022 Uiso 1 1 calc R U . . .
O1WA O 0.58802(10) 0.07417(7) 0.81922(7) 0.0240(3) Uani 1 1 d . . . . .
H1C H 0.6074(17) 0.0598(13) 0.7814(13) 0.036 Uiso 1 1 d . U . . .
H1D H 0.5273(19) 0.0712(13) 0.8371(13) 0.036 Uiso 1 1 d . U . . .
O1WB O 0.90410(10) 0.91962(7) 0.68259(7) 0.0252(3) Uani 1 1 d . . . . .
H1E H 0.8868(18) 0.9349(13) 0.7198(13) 0.038 Uiso 1 1 d . U . . .
H1F H 0.9669(19) 0.9220(13) 0.6625(13) 0.038 Uiso 1 1 d . U . . .
O2WA O 0.37594(10) 0.77148(8) 0.23271(8) 0.0263(3) Uani 1 1 d . . . . .
H2C H 0.3253(19) 0.7702(14) 0.2694(14) 0.040 Uiso 1 1 d . U . . .
H2D H 0.3860(18) 0.8158(15) 0.2154(13) 0.040 Uiso 1 1 d . U . . .
O2WB O 0.13349(11) 0.23416(8) 0.25689(8) 0.0286(3) Uani 1 1 d . . . . .
H2E H 0.1195(18) 0.1894(15) 0.2787(14) 0.043 Uiso 1 1 d . U . . .
H2F H 0.1814(19) 0.2325(14) 0.2217(14) 0.043 Uiso 1 1 d . U . . .
O3WA O 0.82796(11) 0.86458(8) 0.12825(8) 0.0289(3) Uani 1 1 d . . . . .
H3C H 0.8566(18) 0.8319(14) 0.1062(13) 0.043 Uiso 1 1 d . U . . .
H3D H 0.7655(19) 0.8864(14) 0.1198(13) 0.043 Uiso 1 1 d . U . . .
O3WB O 0.68433(11) 0.14275(8) 0.37901(8) 0.0287(3) Uani 1 1 d . . . . .
H3E H 0.6521(18) 0.1738(14) 0.4036(13) 0.043 Uiso 1 1 d . U . . .
H3F H 0.7437(19) 0.1214(14) 0.3854(13) 0.043 Uiso 1 1 d . U . . .
O4WA O 0.13634(11) 0.54396(8) 0.60173(8) 0.0295(3) Uani 1 1 d . . . . .
H4C H 0.0974(19) 0.5595(14) 0.6356(14) 0.044 Uiso 1 1 d . U . . .
H4D H 0.1404(18) 0.5827(15) 0.5615(14) 0.044 Uiso 1 1 d . U . . .
O4WB O 0.36147(11) 0.44958(8) 0.88732(8) 0.0297(3) Uani 1 1 d . . . . .
H4E H 0.4046(19) 0.4326(14) 0.8571(14) 0.045 Uiso 1 1 d . U . . .
H4F H 0.3562(18) 0.4127(15) 0.9292(15) 0.045 Uiso 1 1 d . U . . .
O5WA O 0.99864(12) 0.62522(8) 0.71497(8) 0.0343(3) Uani 1 1 d . . . . .
H5C H 1.003(2) 0.5983(16) 0.7608(15) 0.051 Uiso 1 1 d . U . . .
H5D H 0.962(2) 0.6680(16) 0.7199(14) 0.051 Uiso 1 1 d . U . . .
O5WB O 0.51215(11) 0.37708(9) 0.78262(8) 0.0329(3) Uani 1 1 d . . . . .
H5E H 0.5031(19) 0.4039(15) 0.7390(15) 0.049 Uiso 1 1 d . U . . .
H5F H 0.540(2) 0.3307(16) 0.7825(14) 0.049 Uiso 1 1 d . U . . .

loop_
_atom_site_aniso_label
_atom_site_aniso_U_11
_atom_site_aniso_U_22
_atom_site_aniso_U_33
_atom_site_aniso_U_23
_atom_site_aniso_U_13
_atom_site_aniso_U_12
Fe1A 0.01542(11) 0.01008(11) 0.01398(12) -0.00430(9) -0.00403(8) -0.00251(8)
N1A 0.0201(6) 0.0166(6) 0.0174(7) -0.0019(5) -0.0058(5) -0.0036(5)
N2A 0.0175(6) 0.0153(6) 0.0158(6) -0.0028(5) -0.0040(5) -0.0041(5)
N3A 0.0126(6) 0.0144(6) 0.0193(7) -0.0058(5) -0.0040(5) -0.0021(5)
N4A 0.0178(6) 0.0103(6) 0.0209(7) -0.0024(5) -0.0036(5) -0.0035(5)
N5A 0.0193(6) 0.0118(6) 0.0275(8) -0.0036(6) -0.0037(6) -0.0030(5)
N6A 0.0188(6) 0.0155(6) 0.0176(7) -0.0072(5) -0.0018(5) -0.0017(5)
N7A 0.0155(6) 0.0128(6) 0.0159(6) -0.0053(5) -0.0019(5) -0.0026(5)
N8A 0.0147(6) 0.0113(6) 0.0138(6) -0.0036(5) -0.0036(5) -0.0025(5)
N9A 0.0168(6) 0.0134(6) 0.0161(6) -0.0028(5) -0.0055(5) -0.0053(5)
N10A 0.0187(6) 0.0172(6) 0.0184(7) -0.0031(5) -0.0063(5) -0.0071(5)
C1A 0.0207(8) 0.0139(7) 0.0273(9) -0.0005(6) -0.0061(6) -0.0045(6)
C2A 0.0193(7) 0.0139(7) 0.0316(9) -0.0075(7) -0.0063(6) -0.0027(6)
C3A 0.0123(7) 0.0147(7) 0.0229(8) -0.0066(6) -0.0041(6) -0.0027(5)
C4A 0.0109(7) 0.0165(7) 0.0236(8) -0.0089(6) -0.0047(6) -0.0007(5)
C5A 0.0143(7) 0.0226(8) 0.0285(9) -0.0135(7) -0.0051(6) -0.0024(6)
C6A 0.0161(7) 0.0330(9) 0.0244(8) -0.0172(7) -0.0048(6) -0.0034(6)
C7A 0.0183(7) 0.0297(9) 0.0174(8) -0.0071(7) -0.0046(6) -0.0051(6)
C8A 0.0118(7) 0.0192(7) 0.0183(8) -0.0048(6) -0.0033(6) -0.0015(6)
C9A 0.0139(7) 0.0174(7) 0.0181(8) -0.0025(6) -0.0034(6) -0.0014(6)
C10A 0.0209(8) 0.0216(8) 0.0185(8) 0.0018(7) -0.0031(6) -0.0021(6)
C11A 0.0205(8) 0.0144(7) 0.0280(9) 0.0029(7) -0.0021(7) -0.0025(6)
C12A 0.0171(7) 0.0191(8) 0.0204(8) -0.0038(6) -0.0034(6) 0.0002(6)
C13A 0.0167(7) 0.0205(8) 0.0179(8) -0.0043(6) -0.0053(6) -0.0023(6)
C14A 0.0169(7) 0.0117(7) 0.0135(7) -0.0014(6) -0.0039(6) -0.0042(5)
C15A 0.0161(7) 0.0124(7) 0.0126(7) -0.0008(6) -0.0036(5) -0.0047(5)
C16A 0.0174(7) 0.0187(7) 0.0189(8) -0.0049(6) -0.0054(6) -0.0066(6)
C17A 0.0231(8) 0.0171(7) 0.0192(8) -0.0081(6) -0.0048(6) -0.0061(6)
C18A 0.0197(7) 0.0135(7) 0.0163(7) -0.0061(6) -0.0022(6) -0.0030(6)
C19A 0.0173(7) 0.0094(6) 0.0130(7) -0.0008(5) -0.0031(6) -0.0036(5)
C20A 0.0160(7) 0.0124(7) 0.0139(7) -0.0020(6) -0.0034(6) -0.0039(5)
C21A 0.0172(7) 0.0167(7) 0.0183(8) -0.0060(6) -0.0039(6) -0.0009(6)
C22A 0.0160(7) 0.0207(8) 0.0216(8) -0.0043(6) -0.0051(6) -0.0036(6)
Fe1B 0.01313(11) 0.00923(11) 0.01243(11) -0.00354(8) -0.00348(8) -0.00210(8)
N1B 0.0174(6) 0.0152(6) 0.0140(6) -0.0016(5) -0.0043(5) -0.0035(5)
N2B 0.0151(6) 0.0138(6) 0.0138(6) -0.0030(5) -0.0032(5) -0.0032(5)
N3B 0.0124(6) 0.0146(6) 0.0172(6) -0.0053(5) -0.0034(5) -0.0020(5)
N4B 0.0139(6) 0.0111(6) 0.0205(7) -0.0044(5) -0.0039(5) -0.0023(5)
N5B 0.0174(6) 0.0091(6) 0.0238(7) -0.0028(5) -0.0042(5) -0.0022(5)
N6B 0.0187(6) 0.0122(6) 0.0167(7) -0.0063(5) -0.0014(5) -0.0006(5)
N7B 0.0164(6) 0.0103(6) 0.0151(6) -0.0037(5) -0.0017(5) -0.0029(5)
N8B 0.0150(6) 0.0104(6) 0.0135(6) -0.0027(5) -0.0031(5) -0.0039(5)
N9B 0.0155(6) 0.0114(6) 0.0151(6) -0.0020(5) -0.0052(5) -0.0040(5)
N10B 0.0159(6) 0.0169(6) 0.0192(7) -0.0046(5) -0.0054(5) -0.0060(5)
C1B 0.0187(7) 0.0157(7) 0.0220(8) -0.0015(6) -0.0045(6) -0.0040(6)
C2B 0.0172(7) 0.0134(7) 0.0247(8) -0.0057(6) -0.0044(6) -0.0032(6)
C3B 0.0129(7) 0.0161(7) 0.0197(8) -0.0063(6) -0.0033(6) -0.0036(6)
C4B 0.0115(7) 0.0153(7) 0.0204(8) -0.0069(6) -0.0040(6) -0.0024(5)
C5B 0.0159(7) 0.0215(8) 0.0241(8) -0.0125(7) -0.0049(6) -0.0029(6)
C6B 0.0151(7) 0.0292(9) 0.0223(8) -0.0142(7) -0.0044(6) -0.0023(6)
C7B 0.0178(7) 0.0265(8) 0.0151(8) -0.0054(6) -0.0054(6) -0.0033(6)
C8B 0.0112(6) 0.0177(7) 0.0158(7) -0.0038(6) -0.0028(5) -0.0016(5)
C9B 0.0131(7) 0.0158(7) 0.0175(7) -0.0026(6) -0.0037(6) -0.0014(6)
C10B 0.0169(7) 0.0212(8) 0.0185(8) 0.0009(6) -0.0029(6) -0.0024(6)
C11B 0.0190(7) 0.0133(7) 0.0266(9) 0.0008(6) -0.0033(6) -0.0030(6)
C12B 0.0168(7) 0.0166(7) 0.0206(8) -0.0034(6) -0.0029(6) 0.0008(6)
C13B 0.0153(7) 0.0191(7) 0.0190(8) -0.0035(6) -0.0057(6) -0.0027(6)
C14B 0.0163(7) 0.0130(7) 0.0130(7) -0.0010(6) -0.0030(6) -0.0047(6)
C15B 0.0148(7) 0.0126(7) 0.0143(7) -0.0016(6) -0.0047(6) -0.0033(5)
C16B 0.0196(7) 0.0169(7) 0.0185(8) -0.0039(6) -0.0076(6) -0.0062(6)
C17B 0.0238(8) 0.0170(7) 0.0198(8) -0.0083(6) -0.0059(6) -0.0064(6)
C18B 0.0213(8) 0.0140(7) 0.0154(7) -0.0060(6) -0.0023(6) -0.0034(6)
C19B 0.0157(7) 0.0105(6) 0.0138(7) -0.0015(6) -0.0026(5) -0.0037(5)
C20B 0.0172(7) 0.0107(6) 0.0136(7) -0.0020(6) -0.0045(6) -0.0032(5)
C21B 0.0169(7) 0.0184(7) 0.0201(8) -0.0067(6) -0.0025(6) -0.0022(6)
C22B 0.0154(7) 0.0201(8) 0.0226(8) -0.0048(6) -0.0048(6) -0.0037(6)
O1A 0.0254(6) 0.0204(6) 0.0236(6) -0.0072(5) -0.0082(5) -0.0071(5)
O2A 0.0259(6) 0.0208(6) 0.0277(6) -0.0129(5) -0.0059(5) -0.0021(5)
O3A 0.0468(8) 0.0198(6) 0.0236(6) -0.0123(5) -0.0096(5) -0.0047(5)
N11A 0.0310(7) 0.0122(6) 0.0164(7) -0.0044(5) -0.0035(5) -0.0052(5)
C23A 0.0210(8) 0.0155(7) 0.0154(7) -0.0025(6) -0.0017(6) -0.0074(6)
C24A 0.0210(7) 0.0123(7) 0.0168(8) -0.0026(6) -0.0024(6) -0.0058(6)
C25A 0.0194(7) 0.0150(7) 0.0201(8) -0.0026(6) -0.0036(6) -0.0043(6)
C26A 0.0195(8) 0.0188(8) 0.0247(8) -0.0098(7) -0.0053(6) -0.0019(6)
C27A 0.0233(8) 0.0213(8) 0.0271(9) -0.0098(7) -0.0082(7) -0.0034(6)
C28A 0.0229(8) 0.0135(7) 0.0204(8) -0.0034(6) -0.0024(6) -0.0011(6)
O4A 0.0276(6) 0.0206(6) 0.0216(6) -0.0081(5) -0.0071(5) -0.0051(5)
O5A 0.0426(7) 0.0219(6) 0.0241(6) -0.0052(5) -0.0082(5) -0.0163(5)
O6A 0.0218(6) 0.0214(6) 0.0245(6) -0.0128(5) -0.0059(5) -0.0034(4)
N12A 0.0138(6) 0.0172(6) 0.0196(7) -0.0077(5) -0.0032(5) -0.0016(5)
C29A 0.0148(7) 0.0184(7) 0.0215(8) -0.0056(6) -0.0048(6) -0.0024(6)
C30A 0.0130(7) 0.0164(7) 0.0199(8) -0.0061(6) -0.0038(6) -0.0015(6)
C31A 0.0166(7) 0.0173(7) 0.0168(7) -0.0045(6) -0.0044(6) -0.0006(6)
C32A 0.0174(7) 0.0153(7) 0.0204(8) -0.0027(6) -0.0050(6) -0.0032(6)
C33A 0.0172(7) 0.0188(7) 0.0165(8) -0.0040(6) -0.0054(6) -0.0011(6)
C34A 0.0191(7) 0.0154(7) 0.0187(8) -0.0040(6) -0.0038(6) -0.0019(6)
O7A 0.0347(7) 0.0181(6) 0.0233(6) -0.0060(5) -0.0071(5) -0.0076(5)
O8A 0.0270(6) 0.0249(6) 0.0179(6) -0.0067(5) -0.0040(5) -0.0111(5)
O9A 0.0266(6) 0.0195(6) 0.0253(6) -0.0132(5) -0.0053(5) -0.0039(5)
N13A 0.0165(6) 0.0163(6) 0.0202(7) -0.0069(5) -0.0046(5) -0.0022(5)
C35A 0.0141(7) 0.0202(8) 0.0209(8) -0.0066(6) -0.0055(6) -0.0039(6)
C36A 0.0124(7) 0.0183(7) 0.0204(8) -0.0066(6) -0.0049(6) -0.0029(6)
C37A 0.0195(7) 0.0200(8) 0.0168(8) -0.0022(6) -0.0052(6) -0.0067(6)
C38A 0.0242(8) 0.0138(7) 0.0201(8) -0.0031(6) -0.0066(6) -0.0030(6)
C39A 0.0268(8) 0.0158(7) 0.0182(8) -0.0038(6) -0.0060(6) -0.0038(6)
C40A 0.0203(7) 0.0153(7) 0.0211(8) -0.0026(6) -0.0052(6) -0.0053(6)
O1B 0.0275(6) 0.0227(6) 0.0263(6) -0.0084(5) -0.0080(5) -0.0084(5)
O2B 0.0289(6) 0.0223(6) 0.0291(7) -0.0143(5) -0.0056(5) -0.0012(5)
O3B 0.0486(8) 0.0196(6) 0.0258(6) -0.0133(5) -0.0112(6) -0.0030(5)
N11B 0.0319(7) 0.0127(6) 0.0185(7) -0.0057(5) -0.0044(6) -0.0043(5)
C23B 0.0240(8) 0.0164(7) 0.0154(7) -0.0031(6) -0.0015(6) -0.0080(6)
C24B 0.0208(8) 0.0152(7) 0.0166(7) -0.0035(6) -0.0024(6) -0.0054(6)
C25B 0.0200(8) 0.0156(7) 0.0206(8) -0.0030(6) -0.0037(6) -0.0049(6)
C26B 0.0203(8) 0.0193(8) 0.0257(9) -0.0114(7) -0.0040(6) -0.0014(6)
C27B 0.0229(8) 0.0215(8) 0.0283(9) -0.0105(7) -0.0085(7) -0.0030(6)
C28B 0.0223(8) 0.0134(7) 0.0197(8) -0.0032(6) -0.0019(6) -0.0002(6)
O4B 0.0279(6) 0.0212(6) 0.0209(6) -0.0086(5) -0.0061(5) -0.0050(5)
O5B 0.0393(7) 0.0206(6) 0.0228(6) -0.0041(5) -0.0087(5) -0.0139(5)
O6B 0.0216(6) 0.0226(6) 0.0260(6) -0.0137(5) -0.0049(5) -0.0041(5)
N12B 0.0131(6) 0.0175(6) 0.0212(7) -0.0094(5) -0.0024(5) -0.0008(5)
C29B 0.0153(7) 0.0181(7) 0.0212(8) -0.0072(6) -0.0048(6) -0.0007(6)
C30B 0.0145(7) 0.0167(7) 0.0203(8) -0.0060(6) -0.0035(6) -0.0024(6)
C31B 0.0185(7) 0.0180(7) 0.0171(8) -0.0049(6) -0.0035(6) -0.0018(6)
C32B 0.0172(7) 0.0150(7) 0.0215(8) -0.0035(6) -0.0049(6) -0.0021(6)
C33B 0.0183(7) 0.0191(8) 0.0162(8) -0.0031(6) -0.0066(6) -0.0016(6)
C34B 0.0172(7) 0.0164(7) 0.0174(8) -0.0049(6) -0.0019(6) -0.0023(6)
O7B 0.0352(7) 0.0160(6) 0.0232(6) -0.0042(5) -0.0083(5) -0.0079(5)
O8B 0.0305(6) 0.0209(6) 0.0176(6) -0.0045(5) -0.0066(5) -0.0105(5)
O9B 0.0273(6) 0.0193(6) 0.0252(6) -0.0125(5) -0.0048(5) -0.0051(5)
N13B 0.0169(6) 0.0163(6) 0.0203(7) -0.0076(5) -0.0030(5) -0.0033(5)
C35B 0.0154(7) 0.0188(7) 0.0215(8) -0.0067(6) -0.0049(6) -0.0058(6)
C36B 0.0134(7) 0.0173(7) 0.0192(8) -0.0053(6) -0.0042(6) -0.0043(6)
C37B 0.0188(7) 0.0185(7) 0.0169(8) -0.0026(6) -0.0052(6) -0.0058(6)
C38B 0.0235(8) 0.0144(7) 0.0203(8) -0.0037(6) -0.0047(6) -0.0045(6)
C39B 0.0260(8) 0.0157(7) 0.0161(8) -0.0021(6) -0.0051(6) -0.0048(6)
C40B 0.0184(7) 0.0143(7) 0.0200(8) -0.0019(6) -0.0050(6) -0.0047(6)
O1WA 0.0237(6) 0.0245(6) 0.0223(6) -0.0085(5) -0.0026(5) -0.0056(5)
O1WB 0.0239(6) 0.0259(6) 0.0256(7) -0.0100(5) -0.0032(5) -0.0064(5)
O2WA 0.0247(6) 0.0208(6) 0.0312(7) -0.0088(5) -0.0039(5) -0.0050(5)
O2WB 0.0285(7) 0.0219(6) 0.0317(7) -0.0089(6) -0.0038(5) -0.0047(5)
O3WA 0.0316(7) 0.0267(7) 0.0331(7) -0.0169(6) -0.0127(6) 0.0018(5)
O3WB 0.0296(7) 0.0294(7) 0.0347(7) -0.0204(6) -0.0150(6) 0.0043(5)
O4WA 0.0394(7) 0.0189(6) 0.0255(7) -0.0026(5) -0.0076(6) -0.0073(5)
O4WB 0.0424(8) 0.0180(6) 0.0229(7) -0.0042(5) -0.0043(6) -0.0062(5)
O5WA 0.0460(8) 0.0261(7) 0.0241(7) -0.0080(6) -0.0114(6) 0.0031(6)
O5WB 0.0430(8) 0.0258(7) 0.0254(7) -0.0099(6) -0.0123(6) 0.0040(6)

loop_
_atom_type_symbol
_atom_type_description
_atom_type_scat_dispersion_real
_atom_type_scat_dispersion_imag
_atom_type_scat_source
C C 0.0033 0.0016 'International Tables Vol C Tables 4.2.6.8 and 6.1.1.4'
H H 0.0000 0.0000 'International Tables Vol C Tables 4.2.6.8 and 6.1.1.4'
N N 0.0061 0.0033 'International Tables Vol C Tables 4.2.6.8 and 6.1.1.4'
O O 0.0106 0.0060 'International Tables Vol C Tables 4.2.6.8 and 6.1.1.4'
Fe Fe 0.3463 0.8444 'International Tables Vol C Tables 4.2.6.8 and 6.1.1.4'

loop_
_geom_angle_atom_site_label_1
_geom_angle_atom_site_label_2
_geom_angle_atom_site_label_3
_geom_angle
_geom_angle_site_symmetry_1
_geom_angle_site_symmetry_3
_geom_angle_publ_flag
N8A Fe1A N3A 168.13(5) . . ?
N8A Fe1A N2A 116.38(5) . . ?
N3A Fe1A N2A 74.04(5) . . ?
N8A Fe1A N4A 95.19(5) . . ?
N3A Fe1A N4A 74.10(5) . . ?
N2A Fe1A N4A 148.11(5) . . ?
N8A Fe1A N7A 74.82(5) . . ?
N3A Fe1A N7A 100.29(5) . . ?
N2A Fe1A N7A 90.77(5) . . ?
N4A Fe1A N7A 93.49(5) . . ?
N8A Fe1A N9A 74.24(5) . . ?
N3A Fe1A N9A 110.65(5) . . ?
N2A Fe1A N9A 100.25(5) . . ?
N4A Fe1A N9A 92.19(5) . . ?
N7A Fe1A N9A 148.91(5) . . ?
N2A N1A C1A 111.44(14) . . ?
N2A N1A H41A 116.5(12) . . ?
C1A N1A H41A 131.7(12) . . ?
C3A N2A N1A 105.91(12) . . ?
C3A N2A Fe1A 117.19(10) . . ?
N1A N2A Fe1A 136.86(10) . . ?
C8A N3A C4A 120.00(13) . . ?
C8A N3A Fe1A 119.82(10) . . ?
C4A N3A Fe1A 119.87(10) . . ?
C9A N4A N5A 105.53(13) . . ?
C9A N4A Fe1A 116.34(10) . . ?
N5A N4A Fe1A 138.13(11) . . ?
C11A N5A N4A 111.47(14) . . ?
C11A N5A H42A 128.7(13) . . ?
N4A N5A H42A 119.9(13) . . ?
C12A N6A N7A 111.67(13) . . ?
C12A N6A H43A 128.3(14) . . ?
N7A N6A H43A 119.8(14) . . ?
C14A N7A N6A 105.22(12) . . ?
C14A N7A Fe1A 114.49(9) . . ?
N6A N7A Fe1A 138.82(10) . . ?
C19A N8A C15A 120.25(13) . . ?
C19A N8A Fe1A 120.05(10) . . ?
C15A N8A Fe1A 119.36(10) . . ?
C20A N9A N10A 105.27(12) . . ?
C20A N9A Fe1A 115.25(9) . . ?
N10A N9A Fe1A 139.40(10) . . ?
C22A N10A N9A 111.54(13) . . ?
C22A N10A H44A 130.5(12) . . ?
N9A N10A H44A 117.9(12) . . ?
N1A C1A C2A 107.76(14) . . ?
N1A C1A H1A 126.1 . . ?
C2A C1A H1A 126.1 . . ?
C1A C2A C3A 104.76(14) . . ?
C1A C2A H2A 127.6 . . ?
C3A C2A H2A 127.6 . . ?
N2A C3A C2A 110.14(14) . . ?
N2A C3A C4A 116.16(13) . . ?
C2A C3A C4A 133.61(15) . . ?
N3A C4A C5A 121.86(14) . . ?
N3A C4A C3A 112.67(13) . . ?
C5A C4A C3A 125.41(14) . . ?
C4A C5A C6A 117.95(15) . . ?
C4A C5A H5A 121.0 . . ?
C6A C5A H5A 121.0 . . ?
C7A C6A C5A 120.14(15) . . ?
C7A C6A H6A 119.9 . . ?
C5A C6A H6A 119.9 . . ?
C8A C7A C6A 118.74(15) . . ?
C8A C7A H7A 120.6 . . ?
C6A C7A H7A 120.6 . . ?
N3A C8A C7A 121.30(14) . . ?
N3A C8A C9A 112.93(13) . . ?
C7A C8A C9A 125.74(14) . . ?
N4A C9A C10A 110.67(14) . . ?
N4A C9A C8A 116.66(13) . . ?
C10A C9A C8A 132.67(15) . . ?
C11A C10A C9A 104.70(15) . . ?
C11A C10A H10A 127.6 . . ?
C9A C10A H10A 127.6 . . ?
N5A C11A C10A 107.63(14) . . ?
N5A C11A H11A 126.2 . . ?
C10A C11A H11A 126.2 . . ?
N6A C12A C13A 107.61(14) . . ?
N6A C12A H12A 126.2 . . ?
C13A C12A H12A 126.2 . . ?
C12A C13A C14A 104.75(14) . . ?
C12A C13A H13A 127.6 . . ?
C14A C13A H13A 127.6 . . ?
N7A C14A C13A 110.75(13) . . ?
N7A C14A C15A 117.25(13) . . ?
C13A C14A C15A 132.00(14) . . ?
N8A C15A C16A 121.57(13) . . ?
N8A C15A C14A 113.04(13) . . ?
C16A C15A C14A 125.39(13) . . ?
C17A C16A C15A 118.07(14) . . ?
C17A C16A H16A 121.0 . . ?
C15A C16A H16A 121.0 . . ?
C16A C17A C18A 120.27(14) . . ?
C16A C17A H17A 119.9 . . ?
C18A C17A H17A 119.9 . . ?
C19A C18A C17A 118.30(14) . . ?
C19A C18A H18A 120.9 . . ?
C17A C18A H18A 120.9 . . ?
N8A C19A C18A 121.52(13) . . ?
N8A C19A C20A 112.66(13) . . ?
C18A C19A C20A 125.82(13) . . ?
N9A C20A C21A 111.02(13) . . ?
N9A C20A C19A 117.09(13) . . ?
C21A C20A C19A 131.87(14) . . ?
C22A C21A C20A 104.47(14) . . ?
C22A C21A H21A 127.8 . . ?
C20A C21A H21A 127.8 . . ?
N10A C22A C21A 107.70(14) . . ?
N10A C22A H22A 126.2 . . ?
C21A C22A H22A 126.2 . . ?
N3B Fe1B N8B 173.16(5) . . ?
N3B Fe1B N4B 79.24(5) . . ?
N8B Fe1B N4B 94.47(5) . . ?
N3B Fe1B N7B 98.60(5) . . ?
N8B Fe1B N7B 79.00(5) . . ?
N4B Fe1B N7B 93.98(5) . . ?
N3B Fe1B N2B 78.46(5) . . ?
N8B Fe1B N2B 107.78(5) . . ?
N4B Fe1B N2B 157.70(5) . . ?
N7B Fe1B N2B 89.03(5) . . ?
N3B Fe1B N9B 104.15(5) . . ?
N8B Fe1B N9B 78.44(5) . . ?
N4B Fe1B N9B 90.77(5) . . ?
N7B Fe1B N9B 157.24(5) . . ?
N2B Fe1B N9B 94.96(5) . . ?
N2B N1B C1B 110.68(13) . . ?
N2B N1B H41B 120.1(11) . . ?
C1B N1B H41B 129.0(11) . . ?
N1B N2B C3B 106.07(12) . . ?
N1B N2B Fe1B 137.48(10) . . ?
C3B N2B Fe1B 116.30(10) . . ?
C4B N3B C8B 120.30(13) . . ?
C4B N3B Fe1B 120.36(10) . . ?
C8B N3B Fe1B 119.19(10) . . ?
C9B N4B N5B 106.06(12) . . ?
C9B N4B Fe1B 116.25(10) . . ?
N5B N4B Fe1B 137.69(11) . . ?
C11B N5B N4B 110.89(14) . . ?
C11B N5B H42B 126.9(12) . . ?
N4B N5B H42B 122.1(12) . . ?
N7B N6B C12B 110.81(13) . . ?
N7B N6B H43B 121.0(12) . . ?
C12B N6B H43B 127.6(12) . . ?
N6B N7B C14B 105.67(12) . . ?
N6B N7B Fe1B 137.61(10) . . ?
C14B N7B Fe1B 115.52(10) . . ?
C15B N8B C19B 120.02(13) . . ?
C15B N8B Fe1B 119.45(10) . . ?
C19B N8B Fe1B 119.91(10) . . ?
C20B N9B N10B 105.76(12) . . ?
C20B N9B Fe1B 115.65(9) . . ?
N10B N9B Fe1B 138.54(10) . . ?
C22B N10B N9B 110.82(13) . . ?
C22B N10B H44B 129.3(11) . . ?
N9B N10B H44B 119.7(11) . . ?
N1B C1B C2B 108.26(14) . . ?
N1B C1B H1B 125.9 . . ?
C2B C1B H1B 125.9 . . ?
C1B C2B C3B 104.72(14) . . ?
C1B C2B H2B 127.6 . . ?
C3B C2B H2B 127.6 . . ?
N2B C3B C2B 110.26(13) . . ?
N2B C3B C4B 114.08(13) . . ?
C2B C3B C4B 135.56(14) . . ?
N3B C4B C5B 121.31(14) . . ?
N3B C4B C3B 110.77(13) . . ?
C5B C4B C3B 127.84(14) . . ?
C4B C5B C6B 118.41(15) . . ?
C4B C5B H5B 120.8 . . ?
C6B C5B H5B 120.8 . . ?
C5B C6B C7B 120.35(15) . . ?
C5B C6B H6B 119.8 . . ?
C7B C6B H6B 119.8 . . ?
C8B C7B C6B 118.47(15) . . ?
C8B C7B H7B 120.8 . . ?
C6B C7B H7B 120.8 . . ?
N3B C8B C7B 121.14(14) . . ?
N3B C8B C9B 110.96(13) . . ?
C7B C8B C9B 127.90(14) . . ?
N4B C9B C10B 110.25(14) . . ?
N4B C9B C8B 114.29(13) . . ?
C10B C9B C8B 135.47(15) . . ?
C11B C10B C9B 104.73(14) . . ?
C11B C10B H10B 127.6 . . ?
C9B C10B H10B 127.6 . . ?
N5B C11B C10B 108.07(14) . . ?
N5B C11B H11B 126.0 . . ?
C10B C11B H11B 126.0 . . ?
N6B C12B C13B 108.33(13) . . ?
N6B C12B H12B 125.8 . . ?
C13B C12B H12B 125.8 . . ?
C12B C13B C14B 104.48(14) . . ?
C12B C13B H13B 127.8 . . ?
C14B C13B H13B 127.8 . . ?
N7B C14B C13B 110.71(13) . . ?
N7B C14B C15B 114.43(13) . . ?
C13B C14B C15B 134.83(14) . . ?
N8B C15B C16B 121.57(13) . . ?
N8B C15B C14B 110.66(13) . . ?
C16B C15B C14B 127.73(13) . . ?
C17B C16B C15B 118.28(14) . . ?
C17B C16B H16B 120.9 . . ?
C15B C16B H16B 120.9 . . ?
C16B C17B C18B 120.29(14) . . ?
C16B C17B H17B 119.9 . . ?
C18B C17B H17B 119.9 . . ?
C19B C18B C17B 118.41(14) . . ?
C19B C18B H18B 120.8 . . ?
C17B C18B H18B 120.8 . . ?
N8B C19B C18B 121.42(13) . . ?
N8B C19B C20B 110.40(13) . . ?
C18B C19B C20B 128.18(14) . . ?
N9B C20B C21B 110.84(13) . . ?
N9B C20B C19B 114.70(13) . . ?
C21B C20B C19B 134.43(14) . . ?
C22B C21B C20B 104.24(14) . . ?
C22B C21B H21B 127.9 . . ?
C20B C21B H21B 127.9 . . ?
N10B C22B C21B 108.34(14) . . ?
N10B C22B H22B 125.8 . . ?
C21B C22B H22B 125.8 . . ?
C23A O1A H1OB 113.5(10) . . ?
O3A N11A C27A 119.87(14) . . ?
O3A N11A C28A 119.73(13) . . ?
C27A N11A C28A 120.39(14) . . ?
O2A C23A O1A 126.43(15) . . ?
O2A C23A C24A 119.54(14) . . ?
O1A C23A C24A 114.00(13) . . ?
C25A C24A C26A 118.42(15) . . ?
C25A C24A C23A 121.25(14) . . ?
C26A C24A C23A 120.22(14) . . ?
C28A C25A C24A 120.11(15) . . ?
C28A C25A H25A 119.9 . . ?
C24A C25A H25A 119.9 . . ?
C27A C26A C24A 120.13(15) . . ?
C27A C26A H26A 119.9 . . ?
C24A C26A H26A 119.9 . . ?
N11A C27A C26A 120.46(15) . . ?
N11A C27A H27A 119.8 . . ?
C26A C27A H27A 119.8 . . ?
N11A C28A C25A 120.37(14) . . ?
N11A C28A H28A 119.8 . . ?
C25A C28A H28A 119.8 . . ?
C29A O5A H1OA 115.3(11) . . ?
O6A N12A C33A 120.56(13) . . ?
O6A N12A C34A 119.39(13) . . ?
C33A N12A C34A 120.04(13) . . ?
O4A C29A O5A 126.63(15) . . ?
O4A C29A C30A 120.21(14) . . ?
O5A C29A C30A 113.16(14) . . ?
C31A C30A C32A 117.93(14) . . ?
C31A C30A C29A 121.20(14) . . ?
C32A C30A C29A 120.86(14) . . ?
C34A C31A C30A 120.15(15) . . ?
C34A C31A H31A 119.9 . . ?
C30A C31A H31A 119.9 . . ?
C33A C32A C30A 120.65(14) . . ?
C33A C32A H32A 119.7 . . ?
C30A C32A H32A 119.7 . . ?
N12A C33A C32A 120.51(14) . . ?
N12A C33A H33A 119.7 . . ?
C32A C33A H33A 119.7 . . ?
N12A C34A C31A 120.70(14) . . ?
N12A C34A H34A 119.7 . . ?
C31A C34A H34A 119.7 . . ?
O9A N13A C40A 120.27(13) . . ?
O9A N13A C39A 119.28(13) . . ?
C40A N13A C39A 120.43(14) . . ?
O7A C35A O8A 125.12(15) . . ?
O7A C35A C36A 118.28(14) . . ?
O8A C35A C36A 116.60(13) . . ?
C38A C36A C37A 117.63(14) . . ?
C38A C36A C35A 121.08(14) . . ?
C37A C36A C35A 121.29(14) . . ?
C40A C37A C36A 120.68(15) . . ?
C40A C37A H37A 119.7 . . ?
C36A C37A H37A 119.7 . . ?
C39A C38A C36A 120.59(14) . . ?
C39A C38A H38A 119.7 . . ?
C36A C38A H38A 119.7 . . ?
N13A C39A C38A 120.37(15) . . ?
N13A C39A H39A 119.8 . . ?
C38A C39A H39A 119.8 . . ?
N13A C40A C37A 120.26(14) . . ?
N13A C40A H40A 119.9 . . ?
C37A C40A H40A 119.9 . . ?
C23B O1B H1OA 112.7(10) . . ?
O3B N11B C28B 119.64(13) . . ?
O3B N11B C27B 119.73(14) . . ?
C28B N11B C27B 120.64(14) . . ?
O2B C23B O1B 126.79(15) . . ?
O2B C23B C24B 118.71(14) . . ?
O1B C23B C24B 114.48(14) . . ?
C26B C24B C25B 118.44(15) . . ?
C26B C24B C23B 119.97(14) . . ?
C25B C24B C23B 121.46(14) . . ?
C28B C25B C24B 120.07(15) . . ?
C28B C25B H25B 120.0 . . ?
C24B C25B H25B 120.0 . . ?
C27B C26B C24B 120.15(15) . . ?
C27B C26B H26B 119.9 . . ?
C24B C26B H26B 119.9 . . ?
N11B C27B C26B 120.27(15) . . ?
N11B C27B H27B 119.9 . . ?
C26B C27B H27B 119.9 . . ?
N11B C28B C25B 120.34(14) . . ?
N11B C28B H28B 119.8 . . ?
C25B C28B H28B 119.8 . . ?
C29B O5B H1OB 113.9(10) . . ?
O6B N12B C33B 120.68(13) . . ?
O6B N12B C34B 119.55(13) . . ?
C33B N12B C34B 119.77(13) . . ?
O4B C29B O5B 126.75(15) . . ?
O4B C29B C30B 119.81(14) . . ?
O5B C29B C30B 113.44(14) . . ?
C31B C30B C32B 117.96(15) . . ?
C31B C30B C29B 120.83(14) . . ?
C32B C30B C29B 121.20(14) . . ?
C34B C31B C30B 120.20(15) . . ?
C34B C31B H31B 119.9 . . ?
C30B C31B H31B 119.9 . . ?
C33B C32B C30B 120.65(14) . . ?
C33B C32B H32B 119.7 . . ?
C30B C32B H32B 119.7 . . ?
N12B C33B C32B 120.60(14) . . ?
N12B C33B H33B 119.7 . . ?
C32B C33B H33B 119.7 . . ?
N12B C34B C31B 120.76(14) . . ?
N12B C34B H34B 119.6 . . ?
C31B C34B H34B 119.6 . . ?
O9B N13B C40B 120.28(13) . . ?
O9B N13B C39B 119.31(13) . . ?
C40B N13B C39B 120.40(14) . . ?
O7B C35B O8B 124.93(15) . . ?
O7B C35B C36B 118.36(14) . . ?
O8B C35B C36B 116.71(13) . . ?
C38B C36B C37B 117.84(14) . . ?
C38B C36B C35B 120.94(14) . . ?
C37B C36B C35B 121.22(14) . . ?
C40B C37B C36B 120.60(14) . . ?
C40B C37B H37B 119.7 . . ?
C36B C37B H37B 119.7 . . ?
C39B C38B C36B 120.54(14) . . ?
C39B C38B H38B 119.7 . . ?
C36B C38B H38B 119.7 . . ?
N13B C39B C38B 120.39(15) . . ?
N13B C39B H39B 119.8 . . ?
C38B C39B H39B 119.8 . . ?
N13B C40B C37B 120.19(14) . . ?
N13B C40B H40B 119.9 . . ?
C37B C40B H40B 119.9 . . ?
H1C O1WA H1D 107(2) . . ?
H1E O1WB H1F 107(2) . . ?
H2C O2WA H2D 106(2) . . ?
H2E O2WB H2F 108(2) . . ?
H3C O3WA H3D 109(2) . . ?
H3E O3WB H3F 113(2) . . ?
H4C O4WA H4D 108(2) . . ?
H4E O4WB H4F 108(2) . . ?
H5C O5WA H5D 99(2) . . ?
H5E O5WB H5F 105(2) . . ?

loop_
_geom_bond_atom_site_label_1
_geom_bond_atom_site_label_2
_geom_bond_distance
_geom_bond_site_symmetry_2
_geom_bond_publ_flag
Fe1A N8A 2.1165(12) . ?
Fe1A N3A 2.1288(13) . ?
Fe1A N2A 2.1539(12) . ?
Fe1A N4A 2.1781(13) . ?
Fe1A N7A 2.1870(12) . ?
Fe1A N9A 2.1880(12) . ?
N1A N2A 1.3430(18) . ?
N1A C1A 1.344(2) . ?
N1A H41A 0.90(2) . ?
N2A C3A 1.343(2) . ?
N3A C8A 1.346(2) . ?
N3A C4A 1.3469(19) . ?
N4A C9A 1.338(2) . ?
N4A N5A 1.3499(17) . ?
N5A C11A 1.348(2) . ?
N5A H42A 0.90(2) . ?
N6A C12A 1.344(2) . ?
N6A N7A 1.3469(17) . ?
N6A H43A 0.83(2) . ?
N7A C14A 1.342(2) . ?
N8A C19A 1.3435(19) . ?
N8A C15A 1.3440(19) . ?
N9A C20A 1.3417(19) . ?
N9A N10A 1.3473(17) . ?
N10A C22A 1.346(2) . ?
N10A H44A 0.90(2) . ?
C1A C2A 1.374(2) . ?
C1A H1A 0.9300 . ?
C2A C3A 1.407(2) . ?
C2A H2A 0.9300 . ?
C3A C4A 1.467(2) . ?
C4A C5A 1.390(2) . ?
C5A C6A 1.392(2) . ?
C5A H5A 0.9300 . ?
C6A C7A 1.388(2) . ?
C6A H6A 0.9300 . ?
C7A C8A 1.387(2) . ?
C7A H7A 0.9300 . ?
C8A C9A 1.469(2) . ?
C9A C10A 1.407(2) . ?
C10A C11A 1.373(3) . ?
C10A H10A 0.9300 . ?
C11A H11A 0.9300 . ?
C12A C13A 1.371(2) . ?
C12A H12A 0.9300 . ?
C13A C14A 1.401(2) . ?
C13A H13A 0.9300 . ?
C14A C15A 1.463(2) . ?
C15A C16A 1.393(2) . ?
C16A C17A 1.388(2) . ?
C16A H16A 0.9300 . ?
C17A C18A 1.393(2) . ?
C17A H17A 0.9300 . ?
C18A C19A 1.388(2) . ?
C18A H18A 0.9300 . ?
C19A C20A 1.469(2) . ?
C20A C21A 1.400(2) . ?
C21A C22A 1.377(2) . ?
C21A H21A 0.9300 . ?
C22A H22A 0.9300 . ?
Fe1B N3B 1.9342(13) . ?
Fe1B N8B 1.9380(12) . ?
Fe1B N4B 1.9800(12) . ?
Fe1B N7B 1.9905(12) . ?
Fe1B N2B 1.9982(12) . ?
Fe1B N9B 2.0010(12) . ?
N1B N2B 1.3448(17) . ?
N1B C1B 1.351(2) . ?
N1B H41B 0.922(19) . ?
N2B C3B 1.3484(19) . ?
N3B C4B 1.3521(19) . ?
N3B C8B 1.3538(19) . ?
N4B C9B 1.340(2) . ?
N4B N5B 1.3508(17) . ?
N5B C11B 1.347(2) . ?
N5B H42B 0.908(19) . ?
N6B N7B 1.3431(17) . ?
N6B C12B 1.345(2) . ?
N6B H43B 0.87(2) . ?
N7B C14B 1.347(2) . ?
N8B C15B 1.3501(19) . ?
N8B C19B 1.3513(19) . ?
N9B C20B 1.3446(19) . ?
N9B N10B 1.3473(17) . ?
N10B C22B 1.346(2) . ?
N10B H44B 0.917(19) . ?
C1B C2B 1.372(2) . ?
C1B H1B 0.9300 . ?
C2B C3B 1.401(2) . ?
C2B H2B 0.9300 . ?
C3B C4B 1.458(2) . ?
C4B C5B 1.388(2) . ?
C5B C6B 1.390(2) . ?
C5B H5B 0.9300 . ?
C6B C7B 1.393(2) . ?
C6B H6B 0.9300 . ?
C7B C8B 1.388(2) . ?
C7B H7B 0.9300 . ?
C8B C9B 1.461(2) . ?
C9B C10B 1.408(2) . ?
C10B C11B 1.372(2) . ?
C10B H10B 0.9300 . ?
C11B H11B 0.9300 . ?
C12B C13B 1.371(2) . ?
C12B H12B 0.9300 . ?
C13B C14B 1.393(2) . ?
C13B H13B 0.9300 . ?
C14B C15B 1.455(2) . ?
C15B C16B 1.389(2) . ?
C16B C17B 1.388(2) . ?
C16B H16B 0.9300 . ?
C17B C18B 1.394(2) . ?
C17B H17B 0.9300 . ?
C18B C19B 1.385(2) . ?
C18B H18B 0.9300 . ?
C19B C20B 1.457(2) . ?
C20B C21B 1.398(2) . ?
C21B C22B 1.377(2) . ?
C21B H21B 0.9300 . ?
C22B H22B 0.9300 . ?
O1A C23A 1.2856(19) . ?
O1A H1OB 1.23(2) . ?
O2A C23A 1.2368(19) . ?
O3A N11A 1.3096(17) . ?
N11A C27A 1.356(2) . ?
N11A C28A 1.358(2) . ?
C23A C24A 1.502(2) . ?
C24A C25A 1.388(2) . ?
C24A C26A 1.389(2) . ?
C25A C28A 1.376(2) . ?
C25A H25A 0.9300 . ?
C26A C27A 1.374(2) . ?
C26A H26A 0.9300 . ?
C27A H27A 0.9300 . ?
C28A H28A 0.9300 . ?
O4A C29A 1.2411(19) . ?
O5A C29A 1.2810(19) . ?
O5A H1OA 1.16(2) . ?
O6A N12A 1.3106(17) . ?
N12A C33A 1.358(2) . ?
N12A C34A 1.363(2) . ?
C29A C30A 1.502(2) . ?
C30A C31A 1.390(2) . ?
C30A C32A 1.396(2) . ?
C31A C34A 1.378(2) . ?
C31A H31A 0.9300 . ?
C32A C33A 1.371(2) . ?
C32A H32A 0.9300 . ?
C33A H33A 0.9300 . ?
C34A H34A 0.9300 . ?
O7A C35A 1.2473(19) . ?
O8A C35A 1.2687(19) . ?
O9A N13A 1.3258(16) . ?
N13A C40A 1.353(2) . ?
N13A C39A 1.356(2) . ?
C35A C36A 1.517(2) . ?
C36A C38A 1.386(2) . ?
C36A C37A 1.393(2) . ?
C37A C40A 1.373(2) . ?
C37A H37A 0.9300 . ?
C38A C39A 1.374(2) . ?
C38A H38A 0.9300 . ?
C39A H39A 0.9300 . ?
C40A H40A 0.9300 . ?
O1B C23B 1.279(2) . ?
O1B H1OA 1.26(2) . ?
O2B C23B 1.2393(19) . ?
O3B N11B 1.3110(17) . ?
N11B C28B 1.355(2) . ?
N11B C27B 1.355(2) . ?
C23B C24B 1.499(2) . ?
C24B C26B 1.387(2) . ?
C24B C25B 1.389(2) . ?
C25B C28B 1.375(2) . ?
C25B H25B 0.9300 . ?
C26B C27B 1.376(2) . ?
C26B H26B 0.9300 . ?
C27B H27B 0.9300 . ?
C28B H28B 0.9300 . ?
O4B C29B 1.2349(19) . ?
O5B C29B 1.2811(19) . ?
O5B H1OB 1.20(2) . ?
O6B N12B 1.3064(17) . ?
N12B C33B 1.359(2) . ?
N12B C34B 1.366(2) . ?
C29B C30B 1.504(2) . ?
C30B C31B 1.390(2) . ?
C30B C32B 1.394(2) . ?
C31B C34B 1.377(2) . ?
C31B H31B 0.9300 . ?
C32B C33B 1.373(2) . ?
C32B H32B 0.9300 . ?
C33B H33B 0.9300 . ?
C34B H34B 0.9300 . ?
O7B C35B 1.2481(19) . ?
O8B C35B 1.2686(19) . ?
O9B N13B 1.3258(17) . ?
N13B C40B 1.355(2) . ?
N13B C39B 1.356(2) . ?
C35B C36B 1.516(2) . ?
C36B C38B 1.385(2) . ?
C36B C37B 1.391(2) . ?
C37B C40B 1.375(2) . ?
C37B H37B 0.9300 . ?
C38B C39B 1.375(2) . ?
C38B H38B 0.9300 . ?
C39B H39B 0.9300 . ?
C40B H40B 0.9300 . ?
O1WA H1C 0.83(2) . ?
O1WA H1D 0.80(2) . ?
O1WB H1E 0.83(2) . ?
O1WB H1F 0.83(2) . ?
O2WA H2C 0.82(2) . ?
O2WA H2D 0.79(2) . ?
O2WB H2E 0.82(3) . ?
O2WB H2F 0.79(2) . ?
O3WA H3C 0.83(2) . ?
O3WA H3D 0.85(2) . ?
O3WB H3E 0.84(2) . ?
O3WB H3F 0.80(2) . ?
O4WA H4C 0.80(2) . ?
O4WA H4D 0.82(3) . ?
O4WB H4E 0.78(2) . ?
O4WB H4F 0.82(3) . ?
O5WA H5C 0.84(3) . ?
O5WA H5D 0.83(3) . ?
O5WB H5E 0.82(3) . ?
O5WB H5F 0.83(3) . ?
